data_4334824
loop_
_publ_author_name
'Raffaello Papadakis'
'Eric Rivi\`ere'
'Michel Giorgi'
'H\'el\`ene Jamet'
'Pierre Rousselot-Pailley'
'Marius R\'eglier'
'A. Jalila Simaan'
'Thierry Tron'

_publ_contact_author_email
;
jalila.simaan@univ-amu.fr
;
_publ_section_title
;
 Structural and Magnetic Characterization of a Tetranuclear Copper(II)
 Cubane Stabilized by Intramolecular Metal Cation-\p Interactions
;
_journal_name_full 'Inorganic Chemistry'
_journal_page_first 5824
_journal_page_last 5830
_journal_paper_doi 10.1021/ic3027545
_journal_volume 52
_journal_year 2013
_chemical_compound_source 'synthesis as described'
_chemical_formula_moiety 'C28 H30 Cl2 Cu N4 O9'
_chemical_formula_sum 'C28 H30 Cl2 Cu N4 O9'
_chemical_formula_weight 701.01
_space_group_IT_number 60
_symmetry_cell_setting orthorhombic
_symmetry_Int_Tables_number 60
_symmetry_space_group_name_Hall '-P 2n 2ab'
_symmetry_space_group_name_H-M 'P b c n'
_atom_sites_solution_hydrogens difmap
_atom_sites_solution_primary direct
_atom_sites_solution_secondary difmap
_audit_conform_dict_location ftp://ftp.iucr.org/pub/cif_core.dic
_audit_conform_dict_name cif_core.dic
_audit_conform_dict_version 2.4
_audit_creation_date 2011-04-15T09:37:17-00:00
_audit_creation_method 'WinGX routine CIF_UPDATE'
_audit_update_record
;
2012-10-15 # Formatted by publCIF
;
_cell_angle_alpha 90
_cell_angle_beta 90
_cell_angle_gamma 90
_cell_formula_units_Z 4
_cell_length_a 20.8464(5)
_cell_length_b 8.4305(2)
_cell_length_c 17.6443(4)
_cell_measurement_reflns_used 21902
_cell_measurement_temperature 293(2)
_cell_measurement_theta_max 28.26
_cell_measurement_theta_min 2.31
_cell_measurement_wavelength 0.71073
_cell_volume 3100.91(13)
_computing_molecular_graphics 'Ortep-3 for Windows (Farrugia, 1997)'
_computing_publication_material 'WinGX publication routines (Farrugia, 1999)'
_computing_structure_refinement 'SHELXL-97 (Sheldrick, 1997)'
_computing_structure_solution 'SHELXS-97 (Sheldrick, 1990)'
_diffrn_ambient_temperature 293(2)
_diffrn_measured_fraction_theta_full 0.999
_diffrn_measured_fraction_theta_max 0.904
_diffrn_measurement_device_type KappaCCD
_diffrn_measurement_method 'Omega + Phi scan'
_diffrn_radiation_monochromator graphite
_diffrn_radiation_probe x-ray
_diffrn_radiation_type MoK\a
_diffrn_radiation_wavelength 0.71073
_diffrn_reflns_av_R_equivalents 0.07
_diffrn_reflns_av_unetI/netI 0.044
_diffrn_reflns_limit_h_max 27
_diffrn_reflns_limit_h_min 0
_diffrn_reflns_limit_k_max 10
_diffrn_reflns_limit_k_min 0
_diffrn_reflns_limit_l_max 23
_diffrn_reflns_limit_l_min 0
_diffrn_reflns_number 21902
_diffrn_reflns_theta_full 25
_diffrn_reflns_theta_max 28.26
_diffrn_reflns_theta_min 2.31
_diffrn_standards_number 0
_exptl_absorpt_coefficient_mu 0.935
_exptl_absorpt_correction_type none
_exptl_crystal_colour blue
_exptl_crystal_density_diffrn 1.502
_exptl_crystal_description prism
_exptl_crystal_F_000 1444
_exptl_crystal_size_max 0.3
_exptl_crystal_size_mid 0.2
_exptl_crystal_size_min 0.16
_refine_diff_density_max 0.59
_refine_diff_density_min -0.905
_refine_diff_density_rms 0.242
_refine_ls_extinction_method none
_refine_ls_goodness_of_fit_ref 1.065
_refine_ls_hydrogen_treatment constr
_refine_ls_matrix_type full
_refine_ls_number_parameters 218
_refine_ls_number_reflns 3475
_refine_ls_number_restraints 0
_refine_ls_restrained_S_all 1.065
_refine_ls_R_factor_all 0.1155
_refine_ls_R_factor_gt 0.0608
_refine_ls_shift/su_max 0.000
_refine_ls_shift/su_mean 0
_refine_ls_structure_factor_coef Fsqd
_refine_ls_weighting_details 'calc w=1/[\s^2^(Fo^2^)+(0.1350P)^2^+2.5867P] where P=(Fo^2^+2Fc^2^)/3'
_refine_ls_weighting_scheme calc
_refine_ls_wR_factor_gt 0.1771
_refine_ls_wR_factor_ref 0.2313
_reflns_number_gt 2206
_reflns_number_total 3475
_reflns_threshold_expression >2sigma(I)
_cod_data_source_file ic3027545_si_002_2.cif
_cod_data_source_block complex3
_cod_database_code 4334824

loop_
_symmetry_equiv_pos_as_xyz
'x, y, z'
'-x+1/2, -y+1/2, z+1/2'
'x+1/2, -y+1/2, -z'
'-x, y, -z+1/2'
'-x, -y, -z'
'x-1/2, y-1/2, -z-1/2'
'-x-1/2, y-1/2, z'
'x, -y, z-1/2'

loop_
_atom_site_label
_atom_site_type_symbol
_atom_site_fract_x
_atom_site_fract_y
_atom_site_fract_z
_atom_site_U_iso_or_equiv
_atom_site_adp_type
_atom_site_occupancy
_atom_site_symmetry_multiplicity
_atom_site_calc_flag
_atom_site_refinement_flags
C1 C 0.8725(2) 0.3984(7) 0.6852(3) 0.0647(13) Uani 1 1 d .
H1 H 0.8942 0.4611 0.6502 0.078 Uiso 1 1 calc R
C2 C 0.8067(2) 0.3851(8) 0.6802(3) 0.0765(15) Uani 1 1 d .
H2 H 0.7844 0.4378 0.6422 0.092 Uiso 1 1 calc R
C3 C 0.7750(3) 0.2944(8) 0.7315(4) 0.0766(16) Uani 1 1 d .
H3 H 0.7307 0.2839 0.7286 0.092 Uiso 1 1 calc R
C4 C 0.8084(2) 0.2187(6) 0.7872(3) 0.0636(12) Uani 1 1 d .
H4 H 0.7872 0.1564 0.8228 0.076 Uiso 1 1 calc R
C5 C 0.87421(19) 0.2359(5) 0.7899(2) 0.0470(10) Uani 1 1 d .
C6 C 0.9160(2) 0.1616(5) 0.8470(2) 0.0466(9) Uani 1 1 d .
H6 H 0.8987 0.0984 0.8851 0.056 Uiso 1 1 calc R
C7 C 1.0174(2) 0.1038(6) 0.8980(2) 0.0514(11) Uani 1 1 d .
H7A H 0.9916 0.0599 0.9387 0.062 Uiso 1 1 calc R
H7B H 1.0472 0.1793 0.9198 0.062 Uiso 1 1 calc R
C9 C 1.0545(2) -0.0288(6) 0.8590(2) 0.0583(12) Uani 1 1 d .
H9A H 1.0243 -0.1025 0.8364 0.07 Uiso 1 1 calc R
H9B H 1.0801 0.0162 0.8184 0.07 Uiso 1 1 calc R
C10 C 1.0978(2) -0.1180(5) 0.9119(2) 0.0484(10) Uani 1 1 d .
C11 C 1.0800(3) -0.2641(6) 0.9396(3) 0.0612(12) Uani 1 1 d .
H11 H 1.0403 -0.3061 0.9262 0.073 Uiso 1 1 calc R
C12 C 1.1202(3) -0.3505(6) 0.9874(3) 0.0752(16) Uani 1 1 d .
H12 H 1.1075 -0.4493 1.0054 0.09 Uiso 1 1 calc R
C13 C 1.1788(3) -0.2887(7) 1.0079(3) 0.0744(16) Uani 1 1 d .
H13 H 1.2062 -0.3462 1.0392 0.089 Uiso 1 1 calc R
C14 C 1.1963(3) -0.1432(8) 0.9822(3) 0.0785(16) Uani 1 1 d .
H14 H 1.2357 -0.1009 0.9965 0.094 Uiso 1 1 calc R
C16 C 1.1563(2) -0.0570(7) 0.9351(3) 0.0681(13) Uani 1 1 d .
H16 H 1.1688 0.0432 0.9188 0.082 Uiso 1 1 calc R
N1 N 0.90579(18) 0.3242(4) 0.7385(2) 0.0470(8) Uani 1 1 d .
N2 N 0.97569(18) 0.1850(4) 0.84363(18) 0.0429(8) Uani 1 1 d .
O1 O 1 0.5661(6) 0.75 0.122(3) Uani 1 2 d S
H1w H 1.0307 0.6255 0.7359 0.147 Uiso 1 1 d R
O2 O 0.8966(3) -0.2335(8) 0.7974(3) 0.136(2) Uani 1 1 d .
O3 O 0.8219(3) -0.1484(8) 0.8776(5) 0.129(3) Uani 0.8 1 d P
O4 O 0.8312(3) -0.4080(6) 0.8632(3) 0.1181(18) Uani 1 1 d .
O5 O 0.9063(4) -0.2464(11) 0.9303(4) 0.181(3) Uani 1 1 d .
O6 O 0.9328(7) -0.417(2) 0.8723(10) 0.065(4) Uani 0.2 1 d P
Cl1 Cl 0.86820(12) -0.2710(3) 0.8685(2) 0.0609(6) Uani 0.8 1 d P
Cl2 Cl 0.8904(6) -0.3183(16) 0.8661(9) 0.077(3) Uani 0.2 1 d P
Cu1 Cu 1 0.32446(9) 0.75 0.0448(3) Uani 1 2 d S

loop_
_atom_site_aniso_label
_atom_site_aniso_U_11
_atom_site_aniso_U_22
_atom_site_aniso_U_33
_atom_site_aniso_U_23
_atom_site_aniso_U_13
_atom_site_aniso_U_12
C1 0.057(3) 0.074(3) 0.063(3) 0.012(2) -0.012(2) 0.008(2)
C2 0.054(3) 0.097(4) 0.078(3) 0.003(3) -0.021(3) 0.020(3)
C3 0.040(3) 0.096(4) 0.094(4) -0.008(3) -0.010(3) 0.006(3)
C4 0.043(2) 0.077(3) 0.071(3) -0.001(3) 0.006(2) 0.002(2)
C5 0.041(2) 0.050(2) 0.050(2) -0.0056(19) 0.0025(17) 0.0040(18)
C6 0.050(2) 0.047(2) 0.043(2) 0.0026(17) 0.0102(18) 0.0062(18)
C7 0.052(2) 0.066(3) 0.036(2) 0.0045(19) 0.0014(17) 0.016(2)
C9 0.067(3) 0.064(3) 0.045(2) 0.001(2) 0.000(2) 0.021(2)
C10 0.048(2) 0.057(2) 0.041(2) 0.0031(18) 0.0051(18) 0.017(2)
C11 0.070(3) 0.058(3) 0.056(3) -0.003(2) -0.004(2) 0.006(2)
C12 0.112(5) 0.055(3) 0.058(3) 0.007(2) -0.006(3) 0.021(3)
C13 0.081(4) 0.086(4) 0.056(3) -0.008(3) -0.015(3) 0.039(3)
C14 0.049(3) 0.117(5) 0.069(3) 0.004(3) 0.001(2) 0.015(3)
C16 0.056(3) 0.078(3) 0.070(3) 0.010(3) 0.009(2) -0.003(2)
N1 0.0413(19) 0.049(2) 0.0504(19) 0.0051(15) -0.0056(15) 0.0034(15)
N2 0.0470(18) 0.0454(19) 0.0362(16) 0.0022(13) 0.0062(15) 0.0087(15)
O1 0.059(3) 0.043(3) 0.265(11) 0 0.042(4) 0
O2 0.131(5) 0.157(5) 0.121(4) 0.045(4) 0.035(4) -0.010(4)
O3 0.100(5) 0.107(5) 0.181(7) -0.029(5) 0.025(5) 0.018(4)
O4 0.119(4) 0.093(3) 0.143(4) 0.022(3) -0.021(3) -0.034(3)
O5 0.190(7) 0.228(8) 0.124(5) 0.007(6) -0.064(5) -0.066(7)
O6 0.037(8) 0.077(12) 0.080(11) -0.002(9) -0.009(8) -0.001(8)
Cl1 0.0533(13) 0.0563(15) 0.0731(12) 0.0055(11) 0.0019(11) -0.0048(10)
Cl2 0.086(9) 0.070(8) 0.076(5) 0.014(5) 0.004(7) -0.003(6)
Cu1 0.0382(4) 0.0517(5) 0.0446(4) 0 -0.0033(3) 0

loop_
_atom_type_symbol
_atom_type_description
_atom_type_scat_dispersion_real
_atom_type_scat_dispersion_imag
_atom_type_scat_source
C C 0.0033 0.0016 'International Tables Vol C Tables 4.2.6.8 and 6.1.1.4'
H H 0 0 'International Tables Vol C Tables 4.2.6.8 and 6.1.1.4'
N N 0.0061 0.0033 'International Tables Vol C Tables 4.2.6.8 and 6.1.1.4'
O O 0.0106 0.006 'International Tables Vol C Tables 4.2.6.8 and 6.1.1.4'
Cl Cl 0.1484 0.1585 'International Tables Vol C Tables 4.2.6.8 and 6.1.1.4'
Cu Cu 0.3201 1.2651 'International Tables Vol C Tables 4.2.6.8 and 6.1.1.4'

loop_
_geom_angle_atom_site_label_1
_geom_angle_atom_site_label_2
_geom_angle_atom_site_label_3
_geom_angle
_geom_angle_site_symmetry_1
_geom_angle_site_symmetry_3
N1 C1 C2 121.8(5) . .
N1 C1 H1 119.1 . .
C2 C1 H1 119.1 . .
C3 C2 C1 119.2(5) . .
C3 C2 H2 120.4 . .
C1 C2 H2 120.4 . .
C2 C3 C4 119.7(5) . .
C2 C3 H3 120.2 . .
C4 C3 H3 120.2 . .
C3 C4 C5 118.9(5) . .
C3 C4 H4 120.5 . .
C5 C4 H4 120.5 . .
N1 C5 C4 121.4(4) . .
N1 C5 C6 114.0(4) . .
C4 C5 C6 124.5(4) . .
N2 C6 C5 119.0(4) . .
N2 C6 H6 120.5 . .
C5 C6 H6 120.5 . .
N2 C7 C9 110.4(3) . .
N2 C7 H7A 109.6 . .
C9 C7 H7A 109.6 . .
N2 C7 H7B 109.6 . .
C9 C7 H7B 109.6 . .
H7A C7 H7B 108.1 . .
C10 C9 C7 113.1(4) . .
C10 C9 H9A 109 . .
C7 C9 H9A 109 . .
C10 C9 H9B 109 . .
C7 C9 H9B 109 . .
H9A C9 H9B 107.8 . .
C11 C10 C16 117.8(4) . .
C11 C10 C9 120.4(4) . .
C16 C10 C9 121.8(5) . .
C10 C11 C12 121.3(5) . .
C10 C11 H11 119.4 . .
C12 C11 H11 119.4 . .
C13 C12 C11 119.7(5) . .
C13 C12 H12 120.2 . .
C11 C12 H12 120.2 . .
C14 C13 C12 119.5(5) . .
C14 C13 H13 120.2 . .
C12 C13 H13 120.2 . .
C13 C14 C16 120.9(6) . .
C13 C14 H14 119.5 . .
C16 C14 H14 119.5 . .
C14 C16 C10 120.8(5) . .
C14 C16 H16 119.6 . .
C10 C16 H16 119.6 . .
C1 N1 C5 118.9(4) . .
C1 N1 Cu1 126.4(3) . .
C5 N1 Cu1 114.7(3) . .
C6 N2 C7 118.8(4) . .
C6 N2 Cu1 111.4(3) . .
C7 N2 Cu1 129.5(3) . .
Cu1 O1 H1w 126.1 . .
Cl2 O2 Cl1 24.9(4) . .
Cl1 O3 Cl2 2.0(6) . .
Cl1 O4 Cl2 24.8(4) . .
Cl2 O5 Cl1 26.2(5) . .
Cl2 O6 Cl1 3.1(8) . .
Cl2 Cl1 O5 73.4(18) . .
Cl2 Cl1 O4 82.7(16) . .
O5 Cl1 O4 120.1(5) . .
Cl2 Cl1 O2 76.7(16) . .
O5 Cl1 O2 115.4(5) . .
O4 Cl1 O2 110.8(4) . .
Cl2 Cl1 O3 173.3(19) . .
O5 Cl1 O3 101.2(6) . .
O4 Cl1 O3 103.6(4) . .
O2 Cl1 O3 102.8(5) . .
Cl2 Cl1 O6 6.2(16) . .
O5 Cl1 O6 69.1(7) . .
O4 Cl1 O6 81.5(6) . .
O2 Cl1 O6 82.8(6) . .
O3 Cl1 O6 170.3(7) . .
Cl1 Cl2 O6 171(2) . .
Cl1 Cl2 O5 80.4(18) . .
O6 Cl2 O5 93.1(13) . .
Cl1 Cl2 O2 78.3(16) . .
O6 Cl2 O2 110.7(13) . .
O5 Cl2 O2 118.6(11) . .
Cl1 Cl2 O4 72.5(15) . .
O6 Cl2 O4 105.4(12) . .
O5 Cl2 O4 118.9(11) . .
O2 Cl2 O4 108.1(10) . .
Cl1 Cl2 O3 4.7(13) . .
O6 Cl2 O3 169.0(14) . .
O5 Cl2 O3 76.6(8) . .
O2 Cl2 O3 78.1(6) . .
O4 Cl2 O3 76.9(6) . .
N1 Cu1 N1 179.9(2) . 4_756
N1 Cu1 O1 90.06(10) . .
N1 Cu1 O1 90.06(10) 4_756 .
N1 Cu1 N2 80.77(14) . .
N1 Cu1 N2 99.16(14) 4_756 .
O1 Cu1 N2 124.24(9) . .
N1 Cu1 N2 99.16(14) . 4_756
N1 Cu1 N2 80.77(14) 4_756 4_756
O1 Cu1 N2 124.24(9) . 4_756
N2 Cu1 N2 111.52(18) . 4_756

loop_
_geom_bond_atom_site_label_1
_geom_bond_atom_site_label_2
_geom_bond_distance
_geom_bond_site_symmetry_2
C1 N1 1.325(6) .
C1 C2 1.379(7) .
C1 H1 0.93 .
C2 C3 1.357(9) .
C2 H2 0.93 .
C3 C4 1.364(8) .
C3 H3 0.93 .
C4 C5 1.380(6) .
C4 H4 0.93 .
C5 N1 1.345(6) .
C5 C6 1.473(6) .
C6 N2 1.261(6) .
C6 H6 0.93 .
C7 N2 1.464(5) .
C7 C9 1.524(6) .
C7 H7A 0.97 .
C7 H7B 0.97 .
C9 C10 1.501(6) .
C9 H9A 0.97 .
C9 H9B 0.97 .
C10 C11 1.376(7) .
C10 C16 1.385(7) .
C11 C12 1.395(7) .
C11 H11 0.93 .
C12 C13 1.377(9) .
C12 H12 0.93 .
C13 C14 1.357(9) .
C13 H13 0.93 .
C14 C16 1.384(7) .
C14 H14 0.93 .
C16 H16 0.93 .
N1 Cu1 1.975(4) .
N2 Cu1 2.090(3) .
O1 Cu1 2.037(5) .
O1 H1w 0.8496 .
O2 Cl2 1.414(15) .
O2 Cl1 1.423(6) .
O3 Cl1 1.424(7) .
O3 Cl2 2.033(13) .
O4 Cl1 1.392(6) .
O4 Cl2 1.447(15) .
O5 Cl2 1.327(17) .
O5 Cl1 1.365(7) .
O6 Cl2 1.22(2) .
O6 Cl1 1.824(18) .
Cl1 Cl2 0.612(11) .
Cu1 N1 1.975(4) 4_756
Cu1 N2 2.090(3) 4_756
